data_4077010
loop_
_publ_author_name
'Chin, Chong Shik'
'Lee, Hyungeui'
'Park, Hyeyun'
'Kim, Mieock'

_publ_section_title
;
 Synthesis of Cross-Conjugated Olefins from Alkynes:&#x00A0;
 Regioselective C&#x2212;C Bond Formation between Alkynes
;
_journal_issue 19
_journal_name_full Organometallics
_journal_page_first 3889
_journal_paper_doi 10.1021/om020410r
_journal_volume 21
_journal_year 2002
_chemical_formula_sum 'C49 H45 Ir O P2'
_chemical_formula_weight 903.99
_chemical_name_systematic
; 
 ? 
;
_space_group_IT_number 14
_symmetry_cell_setting P2(1)/N
_symmetry_space_group_name_Hall '-P 2yn'
_symmetry_space_group_name_H-M 'P 1 21/n 1'
_atom_sites_solution_hydrogens geom
_atom_sites_solution_primary direct
_atom_sites_solution_secondary difmap
_audit_creation_method SHELXL-97
_cell_angle_alpha 90.00
_cell_angle_beta 95.110(10)
_cell_angle_gamma 90.00
_cell_formula_units_Z 4
_cell_length_a 10.1830(10)
_cell_length_b 18.715(2)
_cell_length_c 21.413(4)
_cell_measurement_temperature 293(2)
_cell_volume 4064.6(10)
_computing_structure_refinement 'SHELXL-97 (Sheldrick, 1997)'
_computing_structure_solution 'SHELXS-97 (Sheldrick, 1990)'
_diffrn_ambient_temperature 293(2)
_diffrn_measured_fraction_theta_full 0.994
_diffrn_measured_fraction_theta_max 0.994
_diffrn_radiation_monochromator graphite
_diffrn_radiation_source 'fine-focus sealed tube'
_diffrn_radiation_type MoK\a
_diffrn_radiation_wavelength 0.71070
_diffrn_reflns_av_R_equivalents 0.0655
_diffrn_reflns_av_sigmaI/netI 0.0381
_diffrn_reflns_limit_h_max 10
_diffrn_reflns_limit_h_min -10
_diffrn_reflns_limit_k_max 19
_diffrn_reflns_limit_k_min -1
_diffrn_reflns_limit_l_max 22
_diffrn_reflns_limit_l_min -22
_diffrn_reflns_number 5397
_diffrn_reflns_theta_full 21.98
_diffrn_reflns_theta_max 21.98
_diffrn_reflns_theta_min 1.45
_exptl_absorpt_coefficient_mu 3.400
_exptl_crystal_colour YELLOW
_exptl_crystal_density_diffrn 1.477
_exptl_crystal_density_method 'not measured'
_exptl_crystal_F_000 1816
_exptl_crystal_size_max 0.75mm
_exptl_crystal_size_mid 0.32mm
_exptl_crystal_size_min 0.15mm
_refine_diff_density_max 2.080
_refine_diff_density_min -2.301
_refine_diff_density_rms 0.204
_refine_ls_extinction_method none
_refine_ls_goodness_of_fit_ref 1.132
_refine_ls_hydrogen_treatment mixed
_refine_ls_matrix_type full
_refine_ls_number_parameters 478
_refine_ls_number_reflns 4949
_refine_ls_number_restraints 0
_refine_ls_restrained_S_all 1.132
_refine_ls_R_factor_all 0.0806
_refine_ls_R_factor_gt 0.0486
_refine_ls_shift/su_max 0.015
_refine_ls_shift/su_mean 0.001
_refine_ls_structure_factor_coef Fsqd
_refine_ls_weighting_details 'w=1/[\s^2^(Fo^2^)+(0.0865P)^2^+28.8775P] where P=(Fo^2^+2Fc^2^)/3'
_refine_ls_weighting_scheme calc
_refine_ls_wR_factor_gt 0.1221
_refine_ls_wR_factor_ref 0.1578
_reflns_number_gt 3849
_reflns_number_total 4949
_reflns_threshold_expression >2sigma(I)
_cod_data_source_file om020410r.cif
_cod_data_source_block ir
_cod_depositor_comments
;
The following automatic conversions were performed:

'_refine_ls_weighting_scheme' value 'calc
w=1/[\s^2^(Fo^2^)+(0.0865P)^2^+28.8775P] where P=(Fo^2^+2Fc^2^)/3'
was changed to 'calc'. New tag '_refine_ls_weighting_details' was
created. The value of the new tag was set to
'w=1/[\s^2^(Fo^2^)+(0.0865P)^2^+28.8775P] where P=(Fo^2^+2Fc^2^)/3'.

Automatic conversion script
Id: cif_fix_values 3143 2015-03-26 13:38:13Z robertas 
;
_cod_database_code 4077010

loop_
_symmetry_equiv_pos_as_xyz
'x, y, z'
'x+1/2, -y+1/2, z+1/2'
'-x, -y, -z'
'-x-1/2, y-1/2, -z-1/2'

loop_
_atom_site_label
_atom_site_type_symbol
_atom_site_fract_x
_atom_site_fract_y
_atom_site_fract_z
_atom_site_U_iso_or_equiv
_atom_site_adp_type
_atom_site_occupancy
_atom_site_calc_flag
_atom_site_refinement_flags
Ir Ir 0.34726(4) 0.21146(2) 0.02284(2) 0.0312(2) Uani 1 d .
P2 P 0.4131(3) 0.21039(17) -0.07973(14) 0.0357(7) Uani 1 d .
P1 P 0.2713(3) 0.22101(16) 0.12347(14) 0.0334(7) Uani 1 d .
O O 0.5098(11) 0.0817(6) 0.0663(5) 0.077(3) Uani 1 d .
C11 C 0.1126(13) 0.1768(7) 0.1266(5) 0.042(3) Uani 1 d .
C12 C -0.0054(12) 0.2156(7) 0.1121(6) 0.046(3) Uani 1 d .
H12 H -0.0013 0.2649 0.1073 0.055 Uiso 1 calc R
C13 C -0.1263(13) 0.1819(11) 0.1050(7) 0.069(5) Uani 1 d .
H13 H -0.2038 0.2077 0.0958 0.083 Uiso 1 calc R
C14 C -0.1279(16) 0.1079(10) 0.1119(7) 0.069(5) Uani 1 d .
H14 H -0.2081 0.0839 0.1067 0.082 Uiso 1 calc R
C15 C -0.0149(14) 0.0699(8) 0.1262(7) 0.057(4) Uani 1 d .
H15 H -0.0194 0.0206 0.1315 0.069 Uiso 1 calc R
C16 C 0.1047(13) 0.1033(7) 0.1328(6) 0.050(4) Uani 1 d .
H16 H 0.1812 0.0766 0.1415 0.060 Uiso 1 calc R
C21 C 0.2478(11) 0.3079(6) 0.1570(6) 0.038(3) Uani 1 d .
C22 C 0.2964(14) 0.3716(7) 0.1319(6) 0.053(4) Uani 1 d .
H22 H 0.3369 0.3709 0.0947 0.064 Uiso 1 calc R
C23 C 0.2827(15) 0.4341(8) 0.1635(8) 0.066(4) Uani 1 d .
H23 H 0.3144 0.4758 0.1466 0.079 Uiso 1 calc R
C24 C 0.2259(15) 0.4387(8) 0.2176(8) 0.066(4) Uani 1 d .
H24 H 0.2191 0.4828 0.2372 0.079 Uiso 1 calc R
C25 C 0.1785(15) 0.3792(8) 0.2438(7) 0.061(4) Uani 1 d .
H25 H 0.1390 0.3819 0.2813 0.074 Uiso 1 calc R
C26 C 0.1903(14) 0.3134(8) 0.2134(7) 0.058(4) Uani 1 d .
H26 H 0.1589 0.2723 0.2315 0.069 Uiso 1 calc R
C31 C 0.3783(11) 0.1800(6) 0.1867(6) 0.036(3) Uani 1 d .
C32 C 0.3340(14) 0.1507(7) 0.2392(7) 0.055(4) Uani 1 d .
H32 H 0.2438 0.1450 0.2416 0.066 Uiso 1 calc R
C33 C 0.4216(18) 0.1291(8) 0.2890(7) 0.070(5) Uani 1 d .
H33 H 0.3886 0.1108 0.3249 0.084 Uiso 1 calc R
C34 C 0.5531(18) 0.1341(8) 0.2868(8) 0.076(5) Uani 1 d .
H34 H 0.6111 0.1168 0.3193 0.092 Uiso 1 calc R
C35 C 0.5986(15) 0.1655(9) 0.2349(8) 0.073(5) Uani 1 d .
H35 H 0.6888 0.1722 0.2338 0.087 Uiso 1 calc R
C36 C 0.5155(13) 0.1873(8) 0.1851(7) 0.057(4) Uani 1 d .
H36 H 0.5495 0.2069 0.1501 0.068 Uiso 1 calc R
C41 C 0.3045(13) 0.1622(6) -0.1374(5) 0.040(3) Uani 1 d .
C42 C 0.3361(18) 0.0984(9) -0.1648(8) 0.076(5) Uani 1 d .
H42 H 0.4193 0.0783 -0.1560 0.091 Uiso 1 calc R
C43 C 0.240(2) 0.0639(10) -0.2065(9) 0.090(6) Uani 1 d .
H43 H 0.2566 0.0189 -0.2224 0.108 Uiso 1 calc R
C44 C 0.124(2) 0.0978(13) -0.2228(9) 0.099(7) Uani 1 d .
H44 H 0.0650 0.0771 -0.2533 0.119 Uiso 1 calc R
C45 C 0.0902(17) 0.1606(11) -0.1964(8) 0.082(6) Uani 1 d .
H45 H 0.0089 0.1822 -0.2070 0.098 Uiso 1 calc R
C46 C 0.1824(15) 0.1904(8) -0.1534(6) 0.056(4) Uani 1 d .
H46 H 0.1603 0.2326 -0.1339 0.067 Uiso 1 calc R
C51 C 0.5804(12) 0.1770(6) -0.0841(5) 0.039(3) Uani 1 d .
C52 C 0.6109(15) 0.1053(8) -0.0725(6) 0.060(4) Uani 1 d .
H52 H 0.5448 0.0737 -0.0634 0.072 Uiso 1 calc R
C53 C 0.7396(18) 0.0806(9) -0.0744(7) 0.076(5) Uani 1 d .
H53 H 0.7584 0.0327 -0.0663 0.091 Uiso 1 calc R
C54 C 0.8354(17) 0.1243(10) -0.0875(8) 0.079(5) Uani 1 d .
H54 H 0.9207 0.1071 -0.0891 0.095 Uiso 1 calc R
C55 C 0.8081(15) 0.1964(9) -0.0990(8) 0.071(5) Uani 1 d .
H55 H 0.8747 0.2276 -0.1083 0.085 Uiso 1 calc R
C56 C 0.6828(12) 0.2204(7) -0.0964(7) 0.051(4) Uani 1 d .
H56 H 0.6659 0.2687 -0.1033 0.062 Uiso 1 calc R
C61 C 0.4238(11) 0.2948(6) -0.1221(6) 0.035(3) Uani 1 d .
C62 C 0.4377(12) 0.3613(8) -0.0921(7) 0.056(4) Uani 1 d .
H62 H 0.4336 0.3651 -0.0490 0.067 Uiso 1 calc R
C63 C 0.4577(15) 0.4212(8) -0.1281(8) 0.069(5) Uani 1 d .
H63 H 0.4648 0.4659 -0.1092 0.083 Uiso 1 calc R
C64 C 0.4669(14) 0.4152(10) -0.1904(8) 0.067(5) Uani 1 d .
H64 H 0.4823 0.4561 -0.2133 0.080 Uiso 1 calc R
C65 C 0.4546(14) 0.3516(9) -0.2210(7) 0.061(4) Uani 1 d .
H65 H 0.4604 0.3489 -0.2640 0.073 Uiso 1 calc R
C66 C 0.4331(12) 0.2910(7) -0.1863(6) 0.043(3) Uani 1 d .
H66 H 0.4247 0.2469 -0.2063 0.051 Uiso 1 calc R
C71 C 0.6960(13) 0.3753(8) 0.0675(8) 0.061(4) Uani 1 d .
C72 C 0.7607(17) 0.3829(10) 0.1237(9) 0.088(6) Uani 1 d .
H72 H 0.7366 0.3544 0.1564 0.106 Uiso 1 calc R
C73 C 0.872(2) 0.4359(12) 0.1367(12) 0.127(9) Uani 1 d .
H73A H 0.8468 0.4707 0.1670 0.153 Uiso 1 calc R
H73B H 0.9492 0.4108 0.1554 0.153 Uiso 1 calc R
C74 C 0.905(3) 0.4712(18) 0.0845(14) 0.182(16) Uani 1 d .
H74A H 0.9195 0.5206 0.0971 0.219 Uiso 1 calc R
H74B H 0.9907 0.4527 0.0758 0.219 Uiso 1 calc R
C75 C 0.831(2) 0.4735(14) 0.0281(12) 0.140(10) Uani 1 d .
H75A H 0.8912 0.4723 -0.0047 0.167 Uiso 1 calc R
H75B H 0.7863 0.5192 0.0251 0.167 Uiso 1 calc R
C76 C 0.732(2) 0.4169(13) 0.0145(9) 0.133(10) Uani 1 d .
H76A H 0.6523 0.4390 -0.0052 0.159 Uiso 1 calc R
H76B H 0.7643 0.3844 -0.0159 0.159 Uiso 1 calc R
C77 C 0.5012(13) 0.2844(6) 0.0463(6) 0.038(3) Uani 1 d .
C78 C 0.5898(13) 0.3232(8) 0.0570(6) 0.048(3) Uani 1 d .
C79 C 0.2171(14) 0.2937(7) -0.0044(6) 0.047(3) Uani 1 d .
H79 H 0.2609 0.3373 -0.0042 0.057 Uiso 1 calc R
C80 C 0.0953(16) 0.3016(9) -0.0211(7) 0.066(4) Uani 1 d .
H80A H 0.0395 0.2622 -0.0233 0.079 Uiso 1 calc R
H80B H 0.0619 0.3468 -0.0311 0.079 Uiso 1 calc R
C81 C 0.1957(12) 0.1385(6) -0.0029(6) 0.039(3) Uani 1 d .
H81 H 0.1108 0.1560 -0.0008 0.047 Uiso 1 calc R
C82 C 0.2024(15) 0.0713(8) -0.0216(6) 0.055(4) Uani 1 d .
H82A H 0.2840 0.0500 -0.0248 0.066 Uiso 1 calc R
H82B H 0.1254 0.0454 -0.0315 0.066 Uiso 1 calc R
C83 C 0.4549(12) 0.1327(7) 0.0490(6) 0.044(3) Uani 1 d .

loop_
_atom_site_aniso_label
_atom_site_aniso_U_11
_atom_site_aniso_U_22
_atom_site_aniso_U_33
_atom_site_aniso_U_23
_atom_site_aniso_U_13
_atom_site_aniso_U_12
Ir 0.0287(3) 0.0301(3) 0.0350(3) -0.0006(2) 0.00449(19) -0.0058(2)
P2 0.0350(17) 0.0405(18) 0.0326(17) 0.0030(15) 0.0081(13) -0.0003(15)
P1 0.0295(16) 0.0378(18) 0.0334(17) -0.0037(14) 0.0049(13) -0.0042(14)
O 0.084(8) 0.062(7) 0.084(8) 0.003(6) 0.004(6) 0.035(6)
C11 0.048(8) 0.048(8) 0.030(7) -0.007(6) 0.005(6) -0.017(7)
C12 0.044(8) 0.032(7) 0.060(8) 0.003(6) -0.003(6) -0.004(6)
C13 0.027(8) 0.111(15) 0.069(11) 0.001(10) 0.001(7) -0.006(9)
C14 0.059(11) 0.089(13) 0.058(10) -0.015(9) 0.010(8) -0.044(10)
C15 0.055(10) 0.057(9) 0.062(9) -0.016(8) 0.019(7) -0.020(8)
C16 0.042(8) 0.051(9) 0.059(9) -0.023(7) 0.017(7) -0.016(7)
C21 0.032(7) 0.043(8) 0.038(7) -0.003(6) -0.006(6) -0.002(6)
C22 0.066(9) 0.043(8) 0.054(8) -0.008(7) 0.025(7) -0.013(7)
C23 0.077(11) 0.036(9) 0.089(12) -0.006(8) 0.027(10) -0.012(8)
C24 0.068(10) 0.045(10) 0.082(12) -0.023(9) -0.006(9) 0.006(8)
C25 0.077(10) 0.064(11) 0.046(8) -0.015(8) 0.019(8) 0.017(9)
C26 0.067(10) 0.050(9) 0.060(10) -0.003(7) 0.021(8) -0.010(8)
C31 0.038(7) 0.015(6) 0.053(8) -0.005(6) -0.004(6) -0.002(5)
C32 0.058(9) 0.040(8) 0.067(10) 0.008(7) 0.000(8) -0.011(7)
C33 0.096(13) 0.057(10) 0.052(9) 0.022(8) -0.020(9) -0.014(9)
C34 0.086(13) 0.053(10) 0.081(12) 0.013(9) -0.042(10) -0.005(9)
C35 0.045(9) 0.081(12) 0.086(12) -0.004(10) -0.024(9) 0.006(8)
C36 0.045(8) 0.063(10) 0.059(9) -0.003(7) -0.012(7) -0.005(7)
C41 0.056(9) 0.036(7) 0.031(7) -0.003(6) 0.012(6) -0.005(6)
C42 0.086(12) 0.072(12) 0.074(11) -0.004(9) 0.026(10) -0.027(10)
C43 0.103(15) 0.065(12) 0.103(15) -0.031(11) 0.006(12) -0.015(12)
C44 0.116(18) 0.112(18) 0.066(13) -0.020(12) -0.002(12) -0.060(15)
C45 0.068(11) 0.115(16) 0.061(11) -0.003(11) -0.005(9) -0.038(11)
C46 0.065(10) 0.049(9) 0.052(9) -0.004(7) -0.001(7) -0.019(8)
C51 0.046(8) 0.035(7) 0.037(7) 0.005(6) 0.011(6) 0.011(6)
C52 0.071(10) 0.056(9) 0.056(9) 0.009(7) 0.029(8) 0.015(8)
C53 0.106(14) 0.059(11) 0.067(11) 0.020(8) 0.037(10) 0.045(11)
C54 0.064(11) 0.092(14) 0.083(12) 0.011(11) 0.016(9) 0.031(11)
C55 0.044(9) 0.080(12) 0.087(12) -0.008(9) 0.003(8) -0.001(8)
C56 0.034(8) 0.033(8) 0.086(10) 0.001(7) -0.003(7) 0.009(6)
C61 0.026(6) 0.029(7) 0.050(8) -0.003(6) 0.004(5) -0.005(5)
C62 0.043(8) 0.068(10) 0.058(9) 0.010(8) 0.009(7) -0.005(7)
C63 0.073(11) 0.048(9) 0.089(13) 0.009(9) 0.015(9) -0.011(8)
C64 0.049(9) 0.082(13) 0.068(12) 0.043(10) 0.001(8) -0.003(8)
C65 0.053(9) 0.078(12) 0.052(9) 0.022(9) 0.005(7) -0.008(8)
C66 0.040(7) 0.039(8) 0.049(8) 0.007(7) 0.005(6) -0.009(6)
C71 0.041(8) 0.054(9) 0.087(12) -0.011(9) 0.006(8) -0.018(7)
C72 0.082(12) 0.096(14) 0.084(13) 0.008(11) -0.013(10) -0.042(11)
C73 0.101(16) 0.109(17) 0.16(2) -0.006(16) -0.042(16) -0.068(14)
C74 0.17(3) 0.24(4) 0.13(2) 0.00(2) 0.00(2) -0.17(3)
C75 0.13(2) 0.14(2) 0.15(2) 0.038(18) 0.006(18) -0.086(17)
C76 0.136(19) 0.18(2) 0.084(14) 0.023(14) -0.005(13) -0.125(18)
C77 0.041(8) 0.033(7) 0.042(7) 0.002(6) 0.011(6) -0.009(6)
C78 0.037(8) 0.056(9) 0.052(9) -0.004(7) 0.008(6) -0.008(8)
C79 0.052(9) 0.039(8) 0.052(8) 0.001(7) 0.009(7) -0.008(7)
C80 0.060(10) 0.063(10) 0.071(10) 0.003(8) -0.013(8) 0.009(8)
C81 0.038(7) 0.025(7) 0.053(8) 0.006(6) -0.001(6) -0.009(6)
C82 0.059(9) 0.051(10) 0.055(9) -0.001(7) 0.001(7) -0.009(7)
C83 0.046(8) 0.043(8) 0.041(7) 0.003(7) -0.003(6) 0.001(7)

loop_
_atom_type_symbol
_atom_type_description
_atom_type_scat_dispersion_real
_atom_type_scat_dispersion_imag
_atom_type_scat_source
C C 0.0033 0.0016 'International Tables Vol C Tables 4.2.6.8 and 6.1.1.4'
H H 0.0000 0.0000 'International Tables Vol C Tables 4.2.6.8 and 6.1.1.4'
O O 0.0106 0.0060 'International Tables Vol C Tables 4.2.6.8 and 6.1.1.4'
P P 0.1023 0.0942 'International Tables Vol C Tables 4.2.6.8 and 6.1.1.4'
Ir Ir -1.4442 7.9887 'International Tables Vol C Tables 4.2.6.8 and 6.1.1.4'

loop_
_geom_angle_atom_site_label_1
_geom_angle_atom_site_label_2
_geom_angle_atom_site_label_3
_geom_angle
C83 Ir C79 175.8(5)
C83 Ir C81 87.9(5)
C79 Ir C81 88.5(5)
C83 Ir C77 92.0(5)
C79 Ir C77 91.7(5)
C81 Ir C77 178.5(4)
C83 Ir P2 93.7(4)
C79 Ir P2 88.4(4)
C81 Ir P2 90.8(3)
C77 Ir P2 87.7(3)
C83 Ir P1 91.0(4)
C79 Ir P1 87.0(4)
C81 Ir P1 89.7(3)
C77 Ir P1 91.7(3)
P2 Ir P1 175.34(11)
C41 P2 C51 108.0(6)
C41 P2 C61 98.7(5)
C51 P2 C61 100.0(5)
C41 P2 Ir 115.5(4)
C51 P2 Ir 113.3(4)
C61 P2 Ir 119.3(4)
C21 P1 C11 104.2(6)
C21 P1 C31 100.1(5)
C11 P1 C31 104.7(6)
C21 P1 Ir 119.9(4)
C11 P1 Ir 111.3(4)
C31 P1 Ir 114.9(4)
C16 C11 C12 118.4(12)
C16 C11 P1 120.9(11)
C12 C11 P1 119.8(10)
C13 C12 C11 121.5(13)
C12 C13 C14 117.5(15)
C15 C14 C13 121.7(14)
C14 C15 C16 120.7(14)
C15 C16 C11 120.3(14)
C26 C21 C22 117.1(12)
C26 C21 P1 119.5(10)
C22 C21 P1 123.1(9)
C23 C22 C21 118.6(12)
C24 C23 C22 123.6(14)
C23 C24 C25 120.0(14)
C24 C25 C26 118.8(13)
C21 C26 C25 121.8(13)
C32 C31 C36 117.5(12)
C32 C31 P1 124.0(10)
C36 C31 P1 118.0(10)
C31 C32 C33 120.9(14)
C34 C33 C32 121.7(15)
C33 C34 C35 117.8(14)
C36 C35 C34 122.0(15)
C35 C36 C31 120.1(15)
C46 C41 C42 118.0(14)
C46 C41 P2 117.5(10)
C42 C41 P2 124.5(12)
C41 C42 C43 119.2(17)
C44 C43 C42 119.0(17)
C43 C44 C45 122.7(18)
C44 C45 C46 116.5(19)
C41 C46 C45 124.3(16)
C56 C51 C52 116.4(12)
C56 C51 P2 122.6(9)
C52 C51 P2 121.0(10)
C53 C52 C51 120.6(15)
C54 C53 C52 121.0(15)
C53 C54 C55 119.7(15)
C56 C55 C54 119.1(16)
C55 C56 C51 123.2(13)
C66 C61 C62 119.2(11)
C66 C61 P2 117.3(9)
C62 C61 P2 123.1(10)
C63 C62 C61 118.5(13)
C64 C63 C62 120.5(16)
C63 C64 C65 122.5(15)
C64 C65 C66 118.1(14)
C65 C66 C61 121.1(13)
C72 C71 C76 121.0(14)
C72 C71 C78 120.8(15)
C76 C71 C78 118.2(14)
C71 C72 C73 122.6(18)
C74 C73 C72 113.7(19)
C75 C74 C73 126(2)
C74 C75 C76 118(2)
C71 C76 C75 116.5(17)
C78 C77 Ir 176.6(11)
C77 C78 C71 176.0(15)
C80 C79 Ir 138.4(12)
C82 C81 Ir 129.9(11)
O C83 Ir 173.6(12)

loop_
_geom_bond_atom_site_label_1
_geom_bond_atom_site_label_2
_geom_bond_distance
Ir C83 1.892(14)
Ir C79 2.081(14)
Ir C81 2.097(11)
Ir C77 2.106(13)
Ir P2 2.353(3)
Ir P1 2.360(3)
P2 C41 1.822(12)
P2 C51 1.825(12)
P2 C61 1.830(12)
P1 C21 1.803(12)
P1 C11 1.822(12)
P1 C31 1.830(12)
O C83 1.150(15)
C11 C16 1.384(18)
C11 C12 1.415(18)
C12 C13 1.380(19)
C13 C14 1.39(2)
C14 C15 1.36(2)
C15 C16 1.366(18)
C21 C26 1.392(18)
C21 C22 1.415(17)
C22 C23 1.364(19)
C23 C24 1.34(2)
C24 C25 1.36(2)
C25 C26 1.403(19)
C31 C32 1.363(18)
C31 C36 1.406(18)
C32 C33 1.388(19)
C33 C34 1.35(2)
C34 C35 1.37(2)
C35 C36 1.36(2)
C41 C46 1.366(19)
C41 C42 1.38(2)
C42 C43 1.42(2)
C43 C44 1.36(3)
C44 C45 1.36(3)
C45 C46 1.37(2)
C51 C56 1.366(18)
C51 C52 1.394(18)
C52 C53 1.39(2)
C53 C54 1.32(2)
C54 C55 1.39(2)
C55 C56 1.359(19)
C61 C66 1.387(17)
C61 C62 1.401(18)
C62 C63 1.386(19)
C63 C64 1.35(2)
C64 C65 1.36(2)
C65 C66 1.385(18)
C71 C72 1.33(2)
C71 C76 1.45(2)
C71 C78 1.459(19)
C72 C73 1.52(2)
C73 C74 1.37(3)
C74 C75 1.36(3)
C75 C76 1.48(3)
C77 C78 1.165(17)
C79 C80 1.27(2)
C81 C82 1.322(18)

loop_
_geom_torsion_atom_site_label_1
_geom_torsion_atom_site_label_2
_geom_torsion_atom_site_label_3
_geom_torsion_atom_site_label_4
_geom_torsion
C83 Ir P2 C41 95.6(6)
C79 Ir P2 C41 -80.8(6)
C81 Ir P2 C41 7.6(6)
C77 Ir P2 C41 -172.5(6)
P1 Ir P2 C41 -88.8(13)
C83 Ir P2 C51 -29.7(6)
C79 Ir P2 C51 153.9(6)
C81 Ir P2 C51 -117.7(6)
C77 Ir P2 C51 62.2(6)
P1 Ir P2 C51 145.9(12)
C83 Ir P2 C61 -147.0(6)
C79 Ir P2 C61 36.6(6)
C81 Ir P2 C61 125.1(5)
C77 Ir P2 C61 -55.1(5)
P1 Ir P2 C61 28.6(14)
C83 Ir P1 C21 140.6(6)
C79 Ir P1 C21 -43.0(6)
C81 Ir P1 C21 -131.5(6)
C77 Ir P1 C21 48.6(5)
P2 Ir P1 C21 -35.0(14)
C83 Ir P1 C11 -97.5(6)
C79 Ir P1 C11 78.9(6)
C81 Ir P1 C11 -9.6(6)
C77 Ir P1 C11 170.5(6)
P2 Ir P1 C11 86.9(13)
C83 Ir P1 C31 21.3(6)
C79 Ir P1 C31 -162.3(5)
C81 Ir P1 C31 109.2(5)
C77 Ir P1 C31 -70.7(5)
P2 Ir P1 C31 -154.3(12)
C21 P1 C11 C16 -150.1(11)
C31 P1 C11 C16 -45.4(12)
Ir P1 C11 C16 79.4(11)
C21 P1 C11 C12 40.6(11)
C31 P1 C11 C12 145.3(10)
Ir P1 C11 C12 -89.9(10)
C16 C11 C12 C13 1(2)
P1 C11 C12 C13 170.3(11)
C11 C12 C13 C14 -1(2)
C12 C13 C14 C15 1(2)
C13 C14 C15 C16 -1(2)
C14 C15 C16 C11 2(2)
C12 C11 C16 C15 -1.2(19)
P1 C11 C16 C15 -170.7(10)
C11 P1 C21 C26 48.1(12)
C31 P1 C21 C26 -60.0(11)
Ir P1 C21 C26 173.4(9)
C11 P1 C21 C22 -138.0(11)
C31 P1 C21 C22 113.9(11)
Ir P1 C21 C22 -12.7(12)
C26 C21 C22 C23 -1(2)
P1 C21 C22 C23 -174.9(11)
C21 C22 C23 C24 0(2)
C22 C23 C24 C25 0(3)
C23 C24 C25 C26 0(2)
C22 C21 C26 C25 1(2)
P1 C21 C26 C25 175.3(11)
C24 C25 C26 C21 -1(2)
C21 P1 C31 C32 80.9(11)
C11 P1 C31 C32 -26.8(12)
Ir P1 C31 C32 -149.2(10)
C21 P1 C31 C36 -90.5(11)
C11 P1 C31 C36 161.8(10)
Ir P1 C31 C36 39.4(11)
C36 C31 C32 C33 0(2)
P1 C31 C32 C33 -171.3(11)
C31 C32 C33 C34 -2(2)
C32 C33 C34 C35 4(3)
C33 C34 C35 C36 -4(3)
C34 C35 C36 C31 2(2)
C32 C31 C36 C35 0(2)
P1 C31 C36 C35 171.8(12)
C51 P2 C41 C46 -163.8(10)
C61 P2 C41 C46 -60.3(11)
Ir P2 C41 C46 68.2(11)
C51 P2 C41 C42 17.8(13)
C61 P2 C41 C42 121.3(12)
Ir P2 C41 C42 -110.2(11)
C46 C41 C42 C43 -2(2)
P2 C41 C42 C43 176.5(12)
C41 C42 C43 C44 6(3)
C42 C43 C44 C45 -6(3)
C43 C44 C45 C46 2(3)
C42 C41 C46 C45 -2(2)
P2 C41 C46 C45 179.5(12)
C44 C45 C46 C41 2(2)
C41 P2 C51 C56 122.1(12)
C61 P2 C51 C56 19.5(12)
Ir P2 C51 C56 -108.7(11)
C41 P2 C51 C52 -60.4(12)
C61 P2 C51 C52 -163.0(11)
Ir P2 C51 C52 68.9(12)
C56 C51 C52 C53 -1(2)
P2 C51 C52 C53 -178.4(11)
C51 C52 C53 C54 0(2)
C52 C53 C54 C55 1(3)
C53 C54 C55 C56 0(3)
C54 C55 C56 C51 -1(2)
C52 C51 C56 C55 2(2)
P2 C51 C56 C55 179.2(12)
C41 P2 C61 C66 -39.7(10)
C51 P2 C61 C66 70.4(10)
Ir P2 C61 C66 -165.6(8)
C41 P2 C61 C62 147.5(10)
C51 P2 C61 C62 -102.4(11)
Ir P2 C61 C62 21.7(12)
C66 C61 C62 C63 1.2(18)
P2 C61 C62 C63 173.9(11)
C61 C62 C63 C64 -2(2)
C62 C63 C64 C65 1(2)
C63 C64 C65 C66 -1(2)
C64 C65 C66 C61 0(2)
C62 C61 C66 C65 -0.6(18)
P2 C61 C66 C65 -173.6(10)
C76 C71 C72 C73 2(3)
C78 C71 C72 C73 179.6(17)
C71 C72 C73 C74 -4(4)
C72 C73 C74 C75 14(5)
C73 C74 C75 C76 -21(6)
C72 C71 C76 C75 -7(3)
C78 C71 C76 C75 175(2)
C74 C75 C76 C71 16(4)
C83 Ir C77 C78 64(19)
C79 Ir C77 C78 -118(19)
C81 Ir C77 C78 -24(32)
P2 Ir C77 C78 -30(19)
P1 Ir C77 C78 155(19)
Ir C77 C78 C71 96(27)
C72 C71 C78 C77 143(19)
C76 C71 C78 C77 -39(21)
C83 Ir C79 C80 -21(8)
C81 Ir C79 C80 8.8(17)
C77 Ir C79 C80 -172.7(17)
P2 Ir C79 C80 99.7(17)
P1 Ir C79 C80 -81.0(17)
C83 Ir C81 C82 -28.8(13)
C79 Ir C81 C82 153.2(13)
C77 Ir C81 C82 59(18)
P2 Ir C81 C82 64.8(12)
P1 Ir C81 C82 -119.8(12)
C79 Ir C83 O -1(16)
C81 Ir C83 O -31(10)
C77 Ir C83 O 151(10)
P2 Ir C83 O -121(10)
P1 Ir C83 O 59(10)
